data_4324943
loop_
_publ_author_name
'Mrinal Sarkar'
'Rodolphe Cl\'erac'
'Corine Mathoni\`ere'
'Nigel G. R. Hearns'
'Valerio Bertolasi'
'Debashis Ray'

_publ_contact_author_address
; Department of Chemistry 
 Indian Institute of Technology
 Kharagpur-721302
 India
;
_publ_contact_author_email dray@chem.iitkgp.ernet.in
_publ_contact_author_fax 913222-255303
_publ_contact_author_name ' Prof. Debashis Ray'
_publ_contact_author_phone ' 03222-283324'
_publ_section_title
;
 New Phenoxido-Bridged Quasi-Tetrahedral and Rhomboidal [Cu4] Compounds
 Bearing \m4-Oxido or \m1,1-Azido Ligands: Synthesis, Chemical Reactivity,
 and Magnetic Studies
;
_journal_name_full 'Inorganic Chemistry'
_journal_page_first 3922
_journal_page_last 3933
_journal_paper_doi 10.1021/ic102226j
_journal_volume 50
_journal_year 2011
_chemical_formula_moiety 'C42 H58 Cu4 Cl4 N4 O3'
_chemical_formula_sum 'C42 H58 Cl4 Cu4 N4 O3'
_chemical_formula_weight 1062.94
_chemical_name_systematic
;

 ?

;
_space_group_IT_number 88
_symmetry_cell_setting tetragonal
_symmetry_space_group_name_Hall '-I 4ad'
_symmetry_space_group_name_H-M 'I 41/a :2'
_atom_sites_solution_hydrogens geom
_atom_sites_solution_primary direct
_atom_sites_solution_secondary difmap
_audit_creation_method SHELXL-97
_cell_angle_alpha 90.00
_cell_angle_beta 90.00
_cell_angle_gamma 90.00
_cell_formula_units_Z 4
_cell_length_a 12.6302(5)
_cell_length_b 12.6302(5)
_cell_length_c 28.8439(12)
_cell_measurement_temperature 293(2)
_cell_volume 4601.2(3)
_computing_structure_refinement 'SHELXL-97 (Sheldrick, 1997)'
_computing_structure_solution 'SHELXS-97 (Sheldrick, 1990)'
_diffrn_ambient_temperature 293(2)
_diffrn_measured_fraction_theta_full 0.961
_diffrn_measured_fraction_theta_max 0.961
_diffrn_measurement_device_type 'Bruker-APEX-2 CCD area detector'
_diffrn_measurement_method hemisphere
_diffrn_radiation_monochromator graphite
_diffrn_radiation_source 'fine-focus sealed tube'
_diffrn_radiation_type MoK\a
_diffrn_radiation_wavelength 0.71073
_diffrn_reflns_av_R_equivalents 0.0325
_diffrn_reflns_av_sigmaI/netI 0.0282
_diffrn_reflns_limit_h_max 17
_diffrn_reflns_limit_h_min -15
_diffrn_reflns_limit_k_max 19
_diffrn_reflns_limit_k_min -16
_diffrn_reflns_limit_l_max 44
_diffrn_reflns_limit_l_min -42
_diffrn_reflns_number 28248
_diffrn_reflns_theta_full 32.88
_diffrn_reflns_theta_max 32.88
_diffrn_reflns_theta_min 1.76
_exptl_absorpt_coefficient_mu 2.097
_exptl_absorpt_correction_type none
_exptl_crystal_colour green
_exptl_crystal_density_diffrn 1.534
_exptl_crystal_description block
_exptl_crystal_F_000 2184
_exptl_crystal_size_max 0.40
_exptl_crystal_size_mid 0.26
_exptl_crystal_size_min 0.18
_refine_diff_density_max 1.028
_refine_diff_density_min -0.943
_refine_diff_density_rms 0.103
_refine_ls_extinction_method none
_refine_ls_goodness_of_fit_ref 0.844
_refine_ls_hydrogen_treatment constr
_refine_ls_matrix_type full
_refine_ls_number_parameters 131
_refine_ls_number_reflns 4129
_refine_ls_number_restraints 0
_refine_ls_restrained_S_all 0.844
_refine_ls_R_factor_all 0.0816
_refine_ls_R_factor_gt 0.0488
_refine_ls_shift/su_max 0.001
_refine_ls_shift/su_mean 0.000
_refine_ls_structure_factor_coef Fsqd
_refine_ls_weighting_details 'calc w=1/[\s^2^(Fo^2^)+(0.2000P)^2^+0.0000P] where P=(Fo^2^+2Fc^2^)/3'
_refine_ls_weighting_scheme calc
_refine_ls_wR_factor_gt 0.1819
_refine_ls_wR_factor_ref 0.2282
_reflns_number_gt 2702
_reflns_number_total 4129
_reflns_threshold_expression >2sigma(I)
_cod_data_source_file ic102226j_si_001_3.cif
_cod_data_source_block dr001_0m-769536
_cod_depositor_comments
;
The following automatic conversions were performed:

'_refine_ls_hydrogen_treatment' value 'constr.' was replaced with the
value 'constr' as specified in the replacement file
'src/cod-tools/trunk/data/replacement-values/replacement_values.lst'.

Automatic conversion script
Id: cif_fix_values 5376 2017-05-30 11:51:03Z andrius 
;
_cod_original_sg_symbol_H-M 'I 41/a'
_cod_original_formula_sum 'C42 H58 Cu4 Cl4 N4 O3'
_cod_database_code 4324943

loop_
_symmetry_equiv_pos_as_xyz
'x, y, z'
'-x+1/2, -y, z+1/2'
'-y+3/4, x+1/4, z+1/4'
'y+3/4, -x+3/4, z+3/4'
'x+1/2, y+1/2, z+1/2'
'-x+1, -y+1/2, z+1'
'-y+5/4, x+3/4, z+3/4'
'y+5/4, -x+5/4, z+5/4'
'-x, -y, -z'
'x-1/2, y, -z-1/2'
'y-3/4, -x-1/4, -z-1/4'
'-y-3/4, x-3/4, -z-3/4'
'-x+1/2, -y+1/2, -z+1/2'
'x, y+1/2, -z'
'y-1/4, -x+1/4, -z+1/4'
'-y-1/4, x-1/4, -z-1/4'

loop_
_atom_site_label
_atom_site_type_symbol
_atom_site_fract_x
_atom_site_fract_y
_atom_site_fract_z
_atom_site_U_iso_or_equiv
_atom_site_adp_type
_atom_site_occupancy
_atom_site_symmetry_multiplicity
_atom_site_calc_flag
_atom_site_refinement_flags
Cl1 Cl 0.07785(15) 0.46386(10) 0.14282(3) 0.0996(5) Uani 1 1 d .
O1 O 0.0000 0.2500 0.03976(9) 0.0449(6) Uani 1 2 d S
O2 O 0.0000 0.2500 0.1250 0.0396(8) Uani 1 4 d S
C12 C 0.2428(4) 0.5903(3) 0.00964(14) 0.0666(10) Uani 1 1 d .
H12A H 0.1815 0.6241 -0.0043 0.080 Uiso 1 1 calc R
H12B H 0.2805 0.5519 -0.0143 0.080 Uiso 1 1 calc R
C8 C 0.3026(5) 0.4638(4) 0.0703(2) 0.097(2) Uani 1 1 d .
H8A H 0.3418 0.4231 0.0475 0.116 Uiso 1 1 calc R
H8B H 0.2787 0.4158 0.0944 0.116 Uiso 1 1 calc R
C11 C 0.3171(5) 0.6758(4) 0.0323(2) 0.1029(19) Uani 1 1 d .
H11A H 0.3408 0.7254 0.0088 0.123 Uiso 1 1 calc R
H11B H 0.2782 0.7151 0.0557 0.123 Uiso 1 1 calc R
C10 C 0.4107(6) 0.6232(6) 0.0540(3) 0.136(3) Uani 1 1 d .
H10A H 0.4505 0.5851 0.0306 0.163 Uiso 1 1 calc R
H10B H 0.4568 0.6762 0.0677 0.163 Uiso 1 1 calc R
C9 C 0.3734(6) 0.5472(7) 0.0911(3) 0.157(4) Uani 1 1 d .
H9A H 0.3349 0.5858 0.1148 0.188 Uiso 1 1 calc R
H9B H 0.4341 0.5137 0.1056 0.188 Uiso 1 1 calc R
Cu1 Cu 0.06639(3) 0.34822(3) 0.083978(11) 0.04244(19) Uani 1 1 d .
N1 N 0.1337(2) 0.4293(2) 0.03372(8) 0.0453(6) Uani 1 1 d .
C1 C 0.0000 0.2500 -0.00558(12) 0.0393(8) Uani 1 2 d S
C2 C 0.0543(3) 0.3298(3) -0.03079(10) 0.0444(6) Uani 1 1 d .
C6 C 0.1178(3) 0.4114(3) -0.00955(10) 0.0465(7) Uani 1 1 d .
H6 H 0.1518 0.4571 -0.0299 0.056 Uiso 1 1 calc R
C7 C 0.2085(3) 0.5157(3) 0.04756(13) 0.0569(8) Uani 1 1 d .
H7 H 0.1728 0.5582 0.0713 0.068 Uiso 1 1 calc R
C4 C 0.0000 0.2500 -0.10440(15) 0.0725(17) Uani 1 2 d S
C3 C 0.0520(3) 0.3265(3) -0.07916(11) 0.0619(10) Uani 1 1 d .
H3 H 0.0878 0.3792 -0.0953 0.074 Uiso 1 1 calc R
C5 C 0.0000 0.2500 -0.1568(2) 0.131(4) Uani 1 2 d S
H5A H 0.0386 0.3104 -0.1679 0.197 Uiso 0.50 1 calc PR
H5B H -0.0716 0.2533 -0.1679 0.197 Uiso 0.50 1 calc PR
H5C H 0.0330 0.1864 -0.1679 0.197 Uiso 0.50 1 calc PR

loop_
_atom_site_aniso_label
_atom_site_aniso_U_11
_atom_site_aniso_U_22
_atom_site_aniso_U_33
_atom_site_aniso_U_23
_atom_site_aniso_U_13
_atom_site_aniso_U_12
Cl1 0.1873(14) 0.0725(7) 0.0392(5) -0.0131(4) 0.0102(6) -0.0513(8)
O1 0.0532(17) 0.0578(17) 0.0237(11) 0.000 0.000 -0.0145(13)
O2 0.0465(13) 0.0465(13) 0.0259(16) 0.000 0.000 0.000
C12 0.076(3) 0.057(2) 0.067(2) 0.0095(17) -0.0035(19) -0.0172(18)
C8 0.087(3) 0.084(3) 0.119(4) 0.040(3) -0.052(3) -0.030(3)
C11 0.122(5) 0.068(3) 0.119(4) 0.018(3) -0.017(4) -0.048(3)
C10 0.113(5) 0.125(6) 0.170(8) 0.029(5) -0.048(5) -0.072(5)
C9 0.143(7) 0.149(6) 0.178(9) 0.063(5) -0.101(6) -0.088(5)
Cu1 0.0536(3) 0.0488(3) 0.0249(2) 0.00141(11) -0.00266(12) -0.00796(15)
N1 0.0533(14) 0.0494(13) 0.0333(11) 0.0040(9) -0.0049(9) -0.0112(11)
C1 0.046(2) 0.049(2) 0.0231(14) 0.000 0.000 0.0019(16)
C2 0.0525(16) 0.0535(16) 0.0273(12) 0.0018(10) -0.0006(10) -0.0036(12)
C6 0.0538(17) 0.0528(16) 0.0328(13) 0.0084(11) -0.0019(11) -0.0058(13)
C7 0.064(2) 0.0595(19) 0.0470(17) 0.0082(14) -0.0117(14) -0.0181(16)
C4 0.109(5) 0.084(4) 0.0251(18) 0.000 0.000 -0.037(3)
C3 0.086(3) 0.072(2) 0.0277(13) 0.0072(13) -0.0024(13) -0.027(2)
C5 0.232(11) 0.133(7) 0.028(2) 0.000 0.000 -0.102(8)

loop_
_atom_type_symbol
_atom_type_description
_atom_type_scat_dispersion_real
_atom_type_scat_dispersion_imag
_atom_type_scat_source
C C 0.0033 0.0016 'International Tables Vol C Tables 4.2.6.8 and 6.1.1.4'
H H 0.0000 0.0000 'International Tables Vol C Tables 4.2.6.8 and 6.1.1.4'
Cl Cl 0.1484 0.1585 'International Tables Vol C Tables 4.2.6.8 and 6.1.1.4'
Cu Cu 0.3201 1.2651 'International Tables Vol C Tables 4.2.6.8 and 6.1.1.4'
N N 0.0061 0.0033 'International Tables Vol C Tables 4.2.6.8 and 6.1.1.4'
O O 0.0106 0.0060 'International Tables Vol C Tables 4.2.6.8 and 6.1.1.4'

loop_
_geom_angle_atom_site_label_1
_geom_angle_atom_site_label_2
_geom_angle_atom_site_label_3
_geom_angle
_geom_angle_site_symmetry_1
_geom_angle_site_symmetry_3
C1 O1 Cu1 130.43(6) . .
C1 O1 Cu1 130.43(6) . 6_454
Cu1 O1 Cu1 99.15(12) . 6_454
Cu1 O2 Cu1 112.607(10) 6_454 15
Cu1 O2 Cu1 112.607(10) 6_454 12_666
Cu1 O2 Cu1 103.367(19) 15 12_666
Cu1 O2 Cu1 103.367(19) 6_454 .
Cu1 O2 Cu1 112.607(10) 15 .
Cu1 O2 Cu1 112.607(10) 12_666 .
C7 C12 C11 107.4(4) . .
C7 C8 C9 109.7(5) . .
C10 C11 C12 110.0(5) . .
C9 C10 C11 109.4(6) . .
C10 C9 C8 110.3(6) . .
O2 Cu1 O1 78.74(6) . .
O2 Cu1 N1 169.99(8) . .
O1 Cu1 N1 91.99(10) . .
O2 Cu1 Cl1 89.00(3) . .
O1 Cu1 Cl1 158.20(6) . .
N1 Cu1 Cl1 100.98(8) . .
O2 Cu1 Cu1 38.316(10) . 6_454
O1 Cu1 Cu1 40.43(6) . 6_454
N1 Cu1 Cu1 132.31(7) . 6_454
Cl1 Cu1 Cu1 125.13(3) . 6_454
C6 N1 C7 119.1(3) . .
C6 N1 Cu1 123.8(2) . .
C7 N1 Cu1 117.09(19) . .
O1 C1 C2 120.81(17) . 6_454
O1 C1 C2 120.81(17) . .
C2 C1 C2 118.4(3) 6_454 .
C3 C2 C1 118.7(3) . .
C3 C2 C6 117.2(3) . .
C1 C2 C6 123.9(3) . .
N1 C6 C2 128.8(3) . .
N1 C7 C8 107.3(3) . .
N1 C7 C12 116.3(3) . .
C8 C7 C12 111.2(4) . .
C3 C4 C3 116.1(4) 6_454 .
C3 C4 C5 121.9(2) 6_454 .
C3 C4 C5 121.9(2) . .
C4 C3 C2 124.0(3) . .

loop_
_geom_bond_atom_site_label_1
_geom_bond_atom_site_label_2
_geom_bond_distance
_geom_bond_site_symmetry_2
Cl1 Cu1 2.2437(10) .
O1 C1 1.308(4) .
O1 Cu1 1.9670(18) .
O1 Cu1 1.9670(18) 6_454
O2 Cu1 1.9084(3) 6_454
O2 Cu1 1.9084(3) 15
O2 Cu1 1.9084(3) 12_666
O2 Cu1 1.9084(3) .
C12 C7 1.508(5) .
C12 C11 1.573(6) .
C8 C7 1.508(6) .
C8 C9 1.506(7) .
C11 C10 1.493(9) .
C10 C9 1.513(10) .
Cu1 N1 1.968(2) .
Cu1 Cu1 2.9947(7) 6_454
N1 C6 1.284(4) .
N1 C7 1.497(4) .
C1 C2 1.419(4) 6_454
C1 C2 1.419(4) .
C2 C3 1.396(4) .
C2 C6 1.442(4) .
C4 C3 1.376(4) 6_454
C4 C3 1.376(4) .
C4 C5 1.511(7) .
